data_4345527
loop_
_publ_author_name
'Xie, Zhen-ni'
'Mei, Lei'
'Hu, Kong-qiu'
'Xia, Liang-shu'
'Chai, Zhi-fang'
'Shi, Wei-qun'

_publ_section_title
;
 Mixed-Ligand Uranyl Polyrotaxanes Incorporating a Sulfate/Oxalate
 Coligand: Achieving Structural Diversity via pH-Dependent Competitive
 Effect
;
_journal_name_full 'Inorganic Chemistry'
_journal_paper_doi 10.1021/acs.inorgchem.6b02515
_journal_year 2017
_chemical_formula_sum 'C31 H30 N13 O21 U2'
_chemical_formula_weight 1396.74
_chemical_name_systematic
;
 ?
;
_space_group_crystal_system triclinic
_space_group_IT_number 2
_space_group_name_Hall '-P 1'
_space_group_name_H-M_alt 'P -1'
_symmetry_space_group_name_Hall '-P 1'
_symmetry_space_group_name_H-M 'P -1'
_atom_sites_solution_hydrogens mixed
_audit_creation_method SHELXL-2014
_cell_angle_alpha 97.075(8)
_cell_angle_beta 109.271(7)
_cell_angle_gamma 104.827(7)
_cell_formula_units_Z 2
_cell_length_a 11.5890(19)
_cell_length_b 12.452(2)
_cell_length_c 16.987(3)
_cell_measurement_reflns_used 9402
_cell_measurement_temperature 295(2)
_cell_measurement_theta_max 27.64
_cell_measurement_theta_min 3.01
_cell_volume 2178.3(7)
_computing_cell_refinement 'Bruker SAINT'
_computing_data_collection 'Bruker APEX3'
_computing_data_reduction 'Bruker SAINT'
_computing_molecular_graphics 'Bruker SHELXTL'
_computing_publication_material 'Bruker SHELXTL'
_computing_structure_refinement 'SHELXL-2014 (Sheldrick, 2014)'
_computing_structure_solution 'SHELXS-97 (Sheldrick 2008)'
_diffrn_ambient_temperature 295(2)
_diffrn_measured_fraction_theta_full 0.996
_diffrn_measured_fraction_theta_max 0.997
_diffrn_measurement_device_type 'Bruker APEX-III CMOS'
_diffrn_measurement_method '\f and \w scans'
_diffrn_radiation_type MoK\a
_diffrn_radiation_wavelength 0.71073
_diffrn_reflns_av_R_equivalents 0.0581
_diffrn_reflns_av_unetI/netI 0.0396
_diffrn_reflns_Laue_measured_fraction_full 0.996
_diffrn_reflns_Laue_measured_fraction_max 0.997
_diffrn_reflns_limit_h_max 15
_diffrn_reflns_limit_h_min -15
_diffrn_reflns_limit_k_max 16
_diffrn_reflns_limit_k_min -16
_diffrn_reflns_limit_l_max 22
_diffrn_reflns_limit_l_min -22
_diffrn_reflns_number 60375
_diffrn_reflns_point_group_measured_fraction_full 0.996
_diffrn_reflns_point_group_measured_fraction_max 0.997
_diffrn_reflns_theta_full 25.242
_diffrn_reflns_theta_max 27.484
_diffrn_reflns_theta_min 2.736
_exptl_absorpt_coefficient_mu 7.521
_exptl_crystal_colour yellow
_exptl_crystal_density_diffrn 2.129
_exptl_crystal_description block
_exptl_crystal_F_000 1318
_exptl_crystal_size_max 0.28
_exptl_crystal_size_mid 0.27
_exptl_crystal_size_min 0.24
_refine_diff_density_max 1.722
_refine_diff_density_min -1.599
_refine_diff_density_rms 0.163
_refine_ls_extinction_method none
_refine_ls_goodness_of_fit_ref 1.050
_refine_ls_hydrogen_treatment constr
_refine_ls_matrix_type full
_refine_ls_number_parameters 605
_refine_ls_number_reflns 9948
_refine_ls_number_restraints 0
_refine_ls_restrained_S_all 1.050
_refine_ls_R_factor_all 0.0510
_refine_ls_R_factor_gt 0.0381
_refine_ls_shift/su_max 0.044
_refine_ls_shift/su_mean 0.000
_refine_ls_structure_factor_coef Fsqd
_refine_ls_weighting_details 'w=1/[\s^2^(Fo^2^)+(0.0211P)^2^+21.4540P] where P=(Fo^2^+2Fc^2^)/3'
_refine_ls_weighting_scheme calc
_refine_ls_wR_factor_gt 0.0916
_refine_ls_wR_factor_ref 0.0964
_reflns_Friedel_coverage 0.000
_reflns_number_gt 8121
_reflns_number_total 9948
_reflns_threshold_expression 'I > 2\s(I)'
_cod_data_source_file ic6b02515_si_002.cif
_cod_data_source_block UPO3
_cod_original_cell_volume 2178.4(7)
_cod_database_code 4345527
_shelx_space_group_comment
;
The symmetry employed for this shelxl refinement is uniquely defined
by the following loop, which should always be used as a source of
symmetry information in preference to the above space-group names.
They are only intended as comments.
;
_shelxl_version_number 2014-3

loop_
_space_group_symop_operation_xyz
'x, y, z'
'-x, -y, -z'

loop_
_atom_site_label
_atom_site_type_symbol
_atom_site_fract_x
_atom_site_fract_y
_atom_site_fract_z
_atom_site_U_iso_or_equiv
_atom_site_adp_type
_atom_site_occupancy
_atom_site_site_symmetry_order
_atom_site_calc_flag
_atom_site_refinement_flags_posn
_atom_site_refinement_flags_adp
U1 U 1.79162(2) 0.32349(3) 0.53805(2) 0.03582(8) Uani 1 1 d . .
N1 N 0.8530(6) 0.4090(5) 0.1201(4) 0.0348(14) Uani 1 1 d . .
C1 C 2.0519(6) 0.5023(7) 0.5436(4) 0.0358(17) Uani 1 1 d . .
O1 O 1.8984(6) 0.2813(7) 0.6709(5) 0.0665(19) Uani 1 1 d . .
H1A H 1.8917 0.3234 0.7151 0.100 Uiso 1 1 d R U
H1B H 1.9830 0.2956 0.6821 0.100 Uiso 1 1 d R U
O3 O 1.7580(6) 0.4354(6) 0.5913(4) 0.0542(15) Uani 1 1 d . .
C3 C 1.4854(7) 0.2347(7) 0.4323(5) 0.0384(17) Uani 1 1 d . .
N3 N 0.5754(6) 0.8949(5) 0.0786(4) 0.0405(15) Uani 1 1 d . .
U2 U 1.19408(2) 0.13391(2) 0.42545(2) 0.02649(7) Uani 1 1 d . .
N2 N 0.5862(6) 0.8755(5) -0.0500(4) 0.0401(15) Uani 1 1 d . .
C2 C 1.5024(7) 0.1793(7) 0.5093(5) 0.0360(16) Uani 1 1 d . .
O2 O 1.8234(7) 0.2144(6) 0.4832(5) 0.0660(19) Uani 1 1 d . .
O4 O 2.0139(5) 0.4419(6) 0.5888(3) 0.0483(15) Uani 1 1 d . .
N4 N 0.5228(6) 0.8040(5) 0.1856(4) 0.0355(14) Uani 1 1 d . .
C4 C 1.0567(6) -0.0086(6) 0.5353(4) 0.0296(14) Uani 1 1 d . .
O5 O 1.5853(5) 0.2907(5) 0.4242(4) 0.0481(15) Uani 1 1 d . .
N5 N 0.4364(7) 0.6635(6) 0.2381(4) 0.0427(16) Uani 1 1 d . .
C5 C 1.0373(6) 0.1820(6) 0.2343(5) 0.0331(15) Uani 1 1 d . .
O6 O 1.6149(5) 0.1927(6) 0.5575(4) 0.0496(15) Uani 1 1 d . .
N6 N 0.3329(7) 0.4602(6) 0.2117(5) 0.0457(16) Uani 1 1 d . .
C6 C 0.9739(6) 0.2648(6) 0.1944(4) 0.0279(14) Uani 1 1 d . .
O7 O 1.4030(4) 0.1254(5) 0.5175(3) 0.0394(12) Uani 1 1 d . .
N7 N 0.2553(7) 0.2902(7) 0.1225(5) 0.0497(18) Uani 1 1 d . .
C7 C 0.9766(8) 0.3619(7) 0.2447(5) 0.0415(18) Uani 1 1 d . .
H7 H 1.0209 0.3796 0.3037 0.050 Uiso 1 1 calc R U
O009 O 2.1629(5) 0.5664(5) 0.5593(3) 0.0460(14) Uani 1 1 d . .
O9 O 1.2273(6) 0.2641(5) 0.4964(4) 0.0502(14) Uani 1 1 d . .
N9 N 0.7845(6) 0.8677(6) 0.1418(4) 0.0438(16) Uani 1 1 d . .
C9 C 0.8532(7) 0.3179(6) 0.0708(4) 0.0337(15) Uani 1 1 d . .
H9 H 0.8136 0.3049 0.0116 0.040 Uiso 1 1 calc R U
O8 O 1.3722(5) 0.2236(5) 0.3858(3) 0.0456(14) Uani 1 1 d . .
N8 N 0.7898(6) 0.8360(6) 0.0116(5) 0.0442(16) Uani 1 1 d . .
C8 C 0.9122(8) 0.4329(7) 0.2059(5) 0.047(2) Uani 1 1 d . .
H8 H 0.9100 0.4970 0.2392 0.057 Uiso 1 1 calc R U
O10 O 1.1631(5) 0.0040(5) 0.3564(3) 0.0390(12) Uani 1 1 d . .
N10 N 0.7406(7) 0.7970(6) 0.2576(4) 0.0456(17) Uani 1 1 d . .
C10 C 0.9112(7) 0.2421(6) 0.1061(4) 0.0330(15) Uani 1 1 d . .
H10 H 0.9085 0.1769 0.0714 0.040 Uiso 1 1 calc R U
O11 O 1.0945(5) 0.2108(5) 0.3155(3) 0.0434(13) Uani 1 1 d . .
N11 N 0.6467(6) 0.6336(6) 0.2851(4) 0.0413(15) Uani 1 1 d . .
C11 C 0.7855(8) 0.4879(7) 0.0786(6) 0.0444(19) Uani 1 1 d . .
H11A H 0.8186 0.5618 0.1181 0.053 Uiso 1 1 calc R U
H11B H 0.8040 0.4983 0.0279 0.053 Uiso 1 1 calc R U
O12 O 1.1674(4) 0.0376(5) 0.5379(3) 0.0370(12) Uani 1 1 d . .
N12 N 0.5434(6) 0.4306(6) 0.2602(4) 0.0415(15) Uani 1 1 d . .
C12 C 0.6425(8) 0.4422(8) 0.0541(6) 0.048(2) Uani 1 1 d . .
H12A H 0.6245 0.4312 0.1049 0.057 Uiso 1 1 calc R U
H12B H 0.6098 0.3683 0.0147 0.057 Uiso 1 1 calc R U
O13 O 1.0286(7) 0.0949(6) 0.1867(4) 0.0593(17) Uani 1 1 d . .
N13 N 0.4600(6) 0.2517(6) 0.1846(4) 0.0403(15) Uani 1 1 d . .
C13 C 0.5712(8) 0.5205(7) 0.0123(6) 0.047(2) Uani 1 1 d . .
H13A H 0.6056 0.5947 0.0516 0.056 Uiso 1 1 calc R U
H13B H 0.5893 0.5308 -0.0386 0.056 Uiso 1 1 calc R U
O14 O 1.0285(4) -0.0663(4) 0.5853(3) 0.0339(11) Uani 1 1 d . .
C14 C 0.5037(7) 0.8700(6) -0.0071(5) 0.0380(17) Uani 1 1 d . .
O15 O 0.3882(5) 0.8484(5) -0.0402(4) 0.0456(14) Uani 1 1 d . .
C15 C 0.5209(8) 0.8986(6) 0.1432(5) 0.0411(18) Uani 1 1 d . .
H15A H 0.4325 0.8978 0.1170 0.049 Uiso 1 1 calc R U
H15B H 0.5684 0.9696 0.1859 0.049 Uiso 1 1 calc R U
O19 O 0.8399(6) 0.6577(5) 0.2670(4) 0.0517(15) Uani 1 1 d . .
C19 C 0.1630(8) 0.1957(9) 0.0536(6) 0.054(2) Uani 1 1 d . .
H19A H 0.1393 0.1302 0.0773 0.064 Uiso 1 1 calc R U
H19B H 0.0858 0.2158 0.0273 0.064 Uiso 1 1 calc R U
O18 O 0.9080(6) 0.7612(5) 0.1140(4) 0.0547(16) Uani 1 1 d . .
C18 C 0.2405(9) 0.3953(8) 0.1347(6) 0.049(2) Uani 1 1 d . .
O17 O 0.3053(5) 0.7087(5) 0.1213(3) 0.0432(13) Uani 1 1 d . .
C17 C 0.3417(10) 0.5746(8) 0.2494(6) 0.054(2) Uani 1 1 d . .
H17A H 0.2583 0.5852 0.2245 0.065 Uiso 1 1 calc R U
H17B H 0.3614 0.5814 0.3103 0.065 Uiso 1 1 calc R U
O16 O 0.1576(6) 0.4263(6) 0.0855(4) 0.0590(17) Uani 1 1 d . .
C16 C 0.4110(7) 0.7237(7) 0.1760(4) 0.0350(16) Uani 1 1 d . .
O20 O 0.6778(5) 0.3372(5) 0.2310(4) 0.0447(13) Uani 1 1 d . .
C21 C 0.7126(7) 0.9365(6) 0.0983(5) 0.0411(18) Uani 1 1 d . .
H21 H 0.7500 1.0171 0.1281 0.049 Uiso 1 1 calc R U
C22 C 0.6266(8) 0.8123(7) 0.2666(5) 0.044(2) Uani 1 1 d . .
H22 H 0.6468 0.8826 0.3085 0.053 Uiso 1 1 calc R U
C23 C 0.5694(8) 0.7060(7) 0.2955(5) 0.0418(19) Uani 1 1 d . .
H23 H 0.5775 0.7253 0.3552 0.050 Uiso 1 1 calc R U
C24 C 0.4114(8) 0.3968(8) 0.2559(5) 0.0445(19) Uani 1 1 d . .
H24 H 0.4084 0.3960 0.3128 0.053 Uiso 1 1 calc R U
C25 C 0.3516(8) 0.2767(7) 0.1977(5) 0.046(2) Uani 1 1 d . .
H25 H 0.3120 0.2217 0.2253 0.055 Uiso 1 1 calc R U
C26 C 0.8342(7) 0.8161(7) 0.0914(6) 0.0441(19) Uani 1 1 d . .
C27 C 0.8277(7) 0.8770(7) 0.2330(5) 0.0429(19) Uani 1 1 d . .
H27A H 0.9111 0.8651 0.2529 0.051 Uiso 1 1 calc R U
H27B H 0.8386 0.9537 0.2611 0.051 Uiso 1 1 calc R U
C28 C 0.7506(8) 0.6925(7) 0.2693(5) 0.0413(19) Uani 1 1 d . .
C29 C 0.6439(8) 0.5322(7) 0.3181(5) 0.0444(19) Uani 1 1 d . .
H29A H 0.6313 0.5441 0.3718 0.053 Uiso 1 1 calc R U
H29B H 0.7267 0.5199 0.3300 0.053 Uiso 1 1 calc R U
C30 C 0.5730(8) 0.3411(7) 0.2272(5) 0.0405(18) Uani 1 1 d . .
C31 C 0.4553(8) 0.1432(6) 0.1423(5) 0.0422(19) Uani 1 1 d . .
H31A H 0.3973 0.0840 0.1559 0.051 Uiso 1 1 calc R U
H31B H 0.5404 0.1351 0.1650 0.051 Uiso 1 1 calc R U
C20 C 0.7192(7) 0.9174(7) 0.0078(5) 0.0418(19) Uani 1 1 d . .
H20 H 0.7652 0.9887 -0.0025 0.050 Uiso 1 1 calc R U

loop_
_atom_site_aniso_label
_atom_site_aniso_U_11
_atom_site_aniso_U_22
_atom_site_aniso_U_33
_atom_site_aniso_U_23
_atom_site_aniso_U_13
_atom_site_aniso_U_12
U1 0.02060(13) 0.04583(17) 0.04353(17) 0.01962(13) 0.01404(11) 0.00765(11)
N1 0.030(3) 0.034(3) 0.040(3) 0.019(3) 0.005(3) 0.014(3)
C1 0.019(3) 0.055(5) 0.028(4) 0.018(3) 0.003(3) 0.009(3)
O1 0.044(4) 0.093(5) 0.072(4) 0.049(4) 0.019(3) 0.025(4)
O3 0.046(3) 0.070(4) 0.057(4) 0.021(3) 0.023(3) 0.028(3)
C3 0.024(3) 0.056(5) 0.036(4) 0.025(4) 0.009(3) 0.009(3)
N3 0.025(3) 0.035(3) 0.052(4) 0.019(3) 0.001(3) 0.007(3)
U2 0.01913(12) 0.03091(13) 0.02429(12) 0.01085(10) 0.00290(9) 0.00426(10)
N2 0.023(3) 0.037(3) 0.047(4) 0.007(3) -0.003(3) 0.010(3)
C2 0.025(3) 0.041(4) 0.039(4) 0.022(3) 0.008(3) 0.004(3)
O2 0.066(4) 0.061(4) 0.082(5) 0.013(4) 0.044(4) 0.017(4)
O4 0.026(3) 0.078(4) 0.040(3) 0.036(3) 0.009(2) 0.009(3)
N4 0.035(3) 0.034(3) 0.030(3) 0.008(3) 0.000(2) 0.013(3)
C4 0.023(3) 0.036(4) 0.024(3) 0.007(3) 0.004(3) 0.006(3)
O5 0.031(3) 0.069(4) 0.046(3) 0.037(3) 0.016(2) 0.005(3)
N5 0.054(4) 0.056(4) 0.036(3) 0.023(3) 0.021(3) 0.034(4)
C5 0.023(3) 0.037(4) 0.040(4) 0.019(3) 0.009(3) 0.010(3)
O6 0.021(2) 0.077(4) 0.049(3) 0.042(3) 0.005(2) 0.010(3)
N6 0.048(4) 0.052(4) 0.052(4) 0.029(3) 0.022(3) 0.028(3)
C6 0.018(3) 0.033(4) 0.032(3) 0.017(3) 0.005(3) 0.009(3)
O7 0.019(2) 0.055(3) 0.040(3) 0.026(3) 0.006(2) 0.004(2)
N7 0.042(4) 0.063(5) 0.053(4) 0.027(4) 0.016(3) 0.028(4)
C7 0.045(4) 0.050(5) 0.024(3) 0.012(3) 0.000(3) 0.023(4)
O009 0.018(2) 0.072(4) 0.035(3) 0.026(3) 0.000(2) 0.000(2)
O9 0.061(4) 0.044(3) 0.042(3) 0.011(3) 0.014(3) 0.018(3)
N9 0.034(3) 0.035(3) 0.047(4) 0.003(3) -0.004(3) 0.015(3)
C9 0.026(3) 0.044(4) 0.028(3) 0.014(3) 0.002(3) 0.012(3)
O8 0.023(2) 0.065(4) 0.046(3) 0.035(3) 0.008(2) 0.005(2)
N8 0.032(3) 0.053(4) 0.053(4) 0.027(3) 0.013(3) 0.022(3)
C8 0.055(5) 0.042(5) 0.038(4) 0.003(3) 0.003(4) 0.026(4)
O10 0.032(3) 0.042(3) 0.035(3) 0.008(2) 0.004(2) 0.009(2)
N10 0.043(4) 0.043(4) 0.041(4) 0.002(3) -0.003(3) 0.027(3)
C10 0.029(3) 0.038(4) 0.032(4) 0.013(3) 0.008(3) 0.013(3)
O11 0.040(3) 0.051(3) 0.035(3) 0.022(2) 0.001(2) 0.019(3)
N11 0.041(4) 0.044(4) 0.039(3) 0.012(3) 0.003(3) 0.027(3)
C11 0.045(5) 0.040(4) 0.051(5) 0.028(4) 0.009(4) 0.024(4)
O12 0.021(2) 0.053(3) 0.034(3) 0.023(2) 0.006(2) 0.007(2)
N12 0.043(4) 0.045(4) 0.037(3) 0.010(3) 0.010(3) 0.022(3)
C12 0.050(5) 0.054(5) 0.055(5) 0.035(4) 0.017(4) 0.036(4)
O13 0.078(5) 0.054(4) 0.050(4) 0.019(3) 0.014(3) 0.040(4)
N13 0.033(3) 0.040(4) 0.046(4) 0.015(3) 0.007(3) 0.016(3)
C13 0.047(5) 0.046(5) 0.054(5) 0.026(4) 0.013(4) 0.028(4)
O14 0.024(2) 0.051(3) 0.031(2) 0.025(2) 0.010(2) 0.012(2)
C14 0.030(4) 0.021(3) 0.051(4) 0.012(3) 0.000(3) 0.008(3)
O15 0.026(3) 0.040(3) 0.061(4) 0.019(3) 0.003(2) 0.010(2)
C15 0.041(4) 0.024(4) 0.050(5) 0.010(3) 0.001(3) 0.018(3)
O19 0.045(3) 0.047(3) 0.058(4) 0.009(3) 0.002(3) 0.030(3)
C19 0.031(4) 0.070(6) 0.061(6) 0.028(5) 0.012(4) 0.019(4)
O18 0.043(3) 0.057(4) 0.062(4) 0.019(3) 0.003(3) 0.031(3)
C18 0.047(5) 0.064(6) 0.061(5) 0.040(5) 0.034(4) 0.027(4)
O17 0.035(3) 0.053(3) 0.039(3) 0.020(3) 0.009(2) 0.014(3)
C17 0.066(6) 0.071(6) 0.061(6) 0.034(5) 0.043(5) 0.045(5)
O16 0.045(3) 0.077(5) 0.076(4) 0.050(4) 0.025(3) 0.035(3)
C16 0.038(4) 0.044(4) 0.029(3) 0.009(3) 0.013(3) 0.024(3)
O20 0.037(3) 0.048(3) 0.044(3) 0.011(3) 0.005(2) 0.020(3)
C21 0.028(4) 0.024(4) 0.057(5) 0.010(3) 0.000(3) 0.007(3)
C22 0.044(4) 0.039(4) 0.033(4) -0.009(3) -0.008(3) 0.024(4)
C23 0.058(5) 0.053(5) 0.022(3) 0.009(3) 0.011(3) 0.036(4)
C24 0.059(5) 0.059(5) 0.034(4) 0.030(4) 0.023(4) 0.033(4)
C25 0.049(5) 0.051(5) 0.051(5) 0.033(4) 0.023(4) 0.024(4)
C26 0.026(4) 0.035(4) 0.057(5) 0.011(4) 0.001(3) 0.006(3)
C27 0.034(4) 0.033(4) 0.039(4) 0.000(3) -0.012(3) 0.012(3)
C28 0.041(4) 0.035(4) 0.032(4) -0.002(3) -0.008(3) 0.018(3)
C29 0.054(5) 0.047(5) 0.032(4) 0.014(3) 0.005(3) 0.028(4)
C30 0.047(5) 0.044(4) 0.029(4) 0.017(3) 0.005(3) 0.020(4)
C31 0.035(4) 0.029(4) 0.057(5) 0.017(3) 0.004(4) 0.014(3)
C20 0.023(3) 0.032(4) 0.058(5) 0.015(4) 0.000(3) 0.004(3)

loop_
_atom_type_symbol
_atom_type_description
_atom_type_scat_dispersion_real
_atom_type_scat_dispersion_imag
_atom_type_scat_source
C C 0.0033 0.0016 'International Tables Vol C Tables 4.2.6.8 and 6.1.1.4'
H H 0.0000 0.0000 'International Tables Vol C Tables 4.2.6.8 and 6.1.1.4'
N N 0.0061 0.0033 'International Tables Vol C Tables 4.2.6.8 and 6.1.1.4'
O O 0.0106 0.0060 'International Tables Vol C Tables 4.2.6.8 and 6.1.1.4'
U U -9.6767 9.6646 'International Tables Vol C Tables 4.2.6.8 and 6.1.1.4'

loop_
_geom_angle_atom_site_label_1
_geom_angle_atom_site_label_2
_geom_angle_atom_site_label_3
_geom_angle
_geom_angle_site_symmetry_1
_geom_angle_site_symmetry_3
O2 U1 O3 178.5(3) . .
O2 U1 O009 87.6(3) . 2_966
O3 U1 O009 91.1(3) . 2_966
O2 U1 O1 90.4(3) . .
O3 U1 O1 91.0(3) . .
O009 U1 O1 140.4(2) 2_966 .
O2 U1 O6 92.8(3) . .
O3 U1 O6 87.7(3) . .
O009 U1 O6 141.35(16) 2_966 .
O1 U1 O6 78.3(2) . .
O2 U1 O4 91.4(3) . .
O3 U1 O4 88.8(3) . .
O009 U1 O4 66.79(17) 2_966 .
O1 U1 O4 73.7(2) . .
O6 U1 O4 151.68(17) . .
O2 U1 O5 92.5(3) . .
O3 U1 O5 86.4(3) . .
O009 U1 O5 74.44(16) 2_966 .
O1 U1 O5 145.2(2) . .
O6 U1 O5 66.92(16) . .
O4 U1 O5 140.82(17) . .
C9 N1 C8 121.6(6) . .
C9 N1 C11 119.0(6) . .
C8 N1 C11 119.4(7) . .
O009 C1 O4 128.3(6) . .
O009 C1 C1 115.8(8) . 2_966
O4 C1 C1 115.9(8) . 2_966
U1 O1 H1A 111.9 . .
U1 O1 H1B 111.4 . .
H1A O1 H1B 106.9 . .
O8 C3 O5 126.3(7) . .
O8 C3 C2 116.3(6) . .
O5 C3 C2 117.3(6) . .
C14 N3 C15 123.4(6) . .
C14 N3 C21 112.9(7) . .
C15 N3 C21 122.9(7) . .
O10 U2 O9 179.0(3) . .
O10 U2 O11 93.3(2) . .
O9 U2 O11 87.6(2) . .
O10 U2 O8 90.7(2) . .
O9 U2 O8 89.2(3) . .
O11 U2 O8 78.46(19) . .
O10 U2 O14 87.6(2) . 2_756
O9 U2 O14 92.8(2) . 2_756
O11 U2 O14 79.08(18) . 2_756
O8 U2 O14 157.33(16) . 2_756
O10 U2 O12 91.5(2) . .
O9 U2 O12 87.8(2) . .
O11 U2 O12 144.87(18) . .
O8 U2 O12 136.27(16) . .
O14 U2 O12 66.39(15) 2_756 .
O10 U2 O7 91.6(2) . .
O9 U2 O7 87.5(2) . .
O11 U2 O7 143.90(18) . .
O8 U2 O7 65.74(16) . .
O14 U2 O7 136.89(15) 2_756 .
O12 U2 O7 70.54(16) . .
C14 N2 C31 123.7(6) . 2_665
C14 N2 C20 111.9(7) . .
C31 N2 C20 123.9(7) 2_665 .
O7 C2 O6 126.2(7) . .
O7 C2 C3 116.9(6) . .
O6 C2 C3 116.9(6) . .
C1 O4 U1 120.1(4) . .
C16 N4 C15 120.9(6) . .
C16 N4 C22 111.0(6) . .
C15 N4 C22 122.6(6) . .
O14 C4 O12 126.4(6) . .
O14 C4 C4 116.4(7) . 2_756
O12 C4 C4 117.2(7) . 2_756
C3 O5 U1 118.6(4) . .
C16 N5 C17 124.7(7) . .
C16 N5 C23 111.9(7) . .
C17 N5 C23 123.3(7) . .
O13 C5 O11 126.6(7) . .
O13 C5 C6 118.2(7) . .
O11 C5 C6 115.2(7) . .
C2 O6 U1 119.3(4) . .
C18 N6 C24 112.0(7) . .
C18 N6 C17 124.4(7) . .
C24 N6 C17 123.3(7) . .
C7 C6 C10 119.6(6) . .
C7 C6 C5 120.9(6) . .
C10 C6 C5 119.5(6) . .
C2 O7 U2 119.7(4) . .
C18 N7 C19 122.8(7) . .
C18 N7 C25 111.7(8) . .
C19 N7 C25 123.5(7) . .
C6 C7 C8 119.0(7) . .
C6 C7 H7 120.5 . .
C8 C7 H7 120.5 . .
C1 O009 U1 121.3(4) . 2_966
C26 N9 C27 122.8(6) . .
C26 N9 C21 111.6(7) . .
C27 N9 C21 123.6(7) . .
N1 C9 C10 120.9(6) . .
N1 C9 H9 119.6 . .
C10 C9 H9 119.6 . .
C3 O8 U2 120.5(4) . .
C26 N8 C19 122.7(7) . 2_665
C26 N8 C20 111.9(7) . .
C19 N8 C20 123.4(7) 2_665 .
N1 C8 C7 119.9(7) . .
N1 C8 H8 120.0 . .
C7 C8 H8 120.0 . .
C28 N10 C27 124.0(7) . .
C28 N10 C22 111.4(8) . .
C27 N10 C22 124.4(7) . .
C9 C10 C6 118.9(7) . .
C9 C10 H10 120.6 . .
C6 C10 H10 120.6 . .
C5 O11 U2 138.4(5) . .
C28 N11 C29 121.8(6) . .
C28 N11 C23 110.9(7) . .
C29 N11 C23 123.5(7) . .
C12 C11 N1 111.9(6) . .
C12 C11 H11A 109.2 . .
N1 C11 H11A 109.2 . .
C12 C11 H11B 109.2 . .
N1 C11 H11B 109.2 . .
H11A C11 H11B 107.9 . .
C4 O12 U2 119.5(4) . .
C30 N12 C29 121.0(7) . .
C30 N12 C24 111.7(7) . .
C29 N12 C24 123.9(7) . .
C11 C12 C13 113.2(7) . .
C11 C12 H12A 108.9 . .
C13 C12 H12A 108.9 . .
C11 C12 H12B 108.9 . .
C13 C12 H12B 108.9 . .
H12A C12 H12B 107.8 . .
C30 N13 C31 123.3(7) . .
C30 N13 C25 111.7(7) . .
C31 N13 C25 124.5(7) . .
C13 C13 C12 115.2(9) 2_665 .
C13 C13 H13A 108.5 2_665 .
C12 C13 H13A 108.5 . .
C13 C13 H13B 108.5 2_665 .
C12 C13 H13B 108.5 . .
H13A C13 H13B 107.5 . .
C4 O14 U2 120.1(4) . 2_756
O15 C14 N3 126.5(8) . .
O15 C14 N2 125.5(8) . .
N3 C14 N2 108.0(6) . .
N3 C15 N4 113.3(6) . .
N3 C15 H15A 108.9 . .
N4 C15 H15A 108.9 . .
N3 C15 H15B 108.9 . .
N4 C15 H15B 108.9 . .
H15A C15 H15B 107.7 . .
N8 C19 N7 113.6(7) 2_665 .
N8 C19 H19A 108.8 2_665 .
N7 C19 H19A 108.8 . .
N8 C19 H19B 108.8 2_665 .
N7 C19 H19B 108.8 . .
H19A C19 H19B 107.7 . .
O16 C18 N7 125.8(9) . .
O16 C18 N6 125.8(9) . .
N7 C18 N6 108.5(7) . .
N5 C17 N6 114.5(7) . .
N5 C17 H17A 108.6 . .
N6 C17 H17A 108.6 . .
N5 C17 H17B 108.6 . .
N6 C17 H17B 108.6 . .
H17A C17 H17B 107.6 . .
O17 C16 N4 125.6(7) . .
O17 C16 N5 125.5(8) . .
N4 C16 N5 109.0(6) . .
N3 C21 N9 114.8(6) . .
N3 C21 C20 102.3(6) . .
N9 C21 C20 103.8(6) . .
N3 C21 H21 111.8 . .
N9 C21 H21 111.8 . .
C20 C21 H21 111.8 . .
N10 C22 N4 114.6(7) . .
N10 C22 C23 104.3(6) . .
N4 C22 C23 102.5(6) . .
N10 C22 H22 111.6 . .
N4 C22 H22 111.6 . .
C23 C22 H22 111.6 . .
N5 C23 N11 115.0(6) . .
N5 C23 C22 104.2(6) . .
N11 C23 C22 103.0(7) . .
N5 C23 H23 111.4 . .
N11 C23 H23 111.4 . .
C22 C23 H23 111.4 . .
N6 C24 N12 115.3(7) . .
N6 C24 C25 103.8(7) . .
N12 C24 C25 103.5(6) . .
N6 C24 H24 111.2 . .
N12 C24 H24 111.2 . .
C25 C24 H24 111.2 . .
N13 C25 N7 115.6(7) . .
N13 C25 C24 103.6(7) . .
N7 C25 C24 103.4(6) . .
N13 C25 H25 111.2 . .
N7 C25 H25 111.2 . .
C24 C25 H25 111.2 . .
O18 C26 N8 124.9(9) . .
O18 C26 N9 125.8(8) . .
N8 C26 N9 109.3(7) . .
N10 C27 N9 113.2(6) . .
N10 C27 H27A 108.9 . .
N9 C27 H27A 108.9 . .
N10 C27 H27B 108.9 . .
N9 C27 H27B 108.9 . .
H27A C27 H27B 107.7 . .
O19 C28 N10 125.3(9) . .
O19 C28 N11 125.4(7) . .
N10 C28 N11 109.3(7) . .
N11 C29 N12 113.6(6) . .
N11 C29 H29A 108.8 . .
N12 C29 H29A 108.9 . .
N11 C29 H29B 108.8 . .
N12 C29 H29B 108.8 . .
H29A C29 H29B 107.7 . .
O20 C30 N12 127.9(8) . .
O20 C30 N13 123.9(8) . .
N12 C30 N13 108.2(7) . .
N13 C31 N2 115.0(6) . 2_665
N13 C31 H31A 108.5 . .
N2 C31 H31A 108.5 2_665 .
N13 C31 H31B 108.5 . .
N2 C31 H31B 108.5 2_665 .
H31A C31 H31B 107.5 . .
N2 C20 N8 115.7(7) . .
N2 C20 C21 104.1(6) . .
N8 C20 C21 102.8(6) . .
N2 C20 H20 111.2 . .
N8 C20 H20 111.2 . .
C21 C20 H20 111.2 . .

loop_
_geom_bond_atom_site_label_1
_geom_bond_atom_site_label_2
_geom_bond_distance
_geom_bond_site_symmetry_2
U1 O2 1.738(7) .
U1 O3 1.764(6) .
U1 O009 2.379(5) 2_966
U1 O1 2.384(6) .
U1 O6 2.414(5) .
U1 O4 2.414(5) .
U1 O5 2.425(5) .
N1 C9 1.325(10) .
N1 C8 1.347(10) .
N1 C11 1.508(8) .
C1 O009 1.248(9) .
C1 O4 1.244(9) .
C1 C1 1.552(13) 2_966
O1 H1A 0.8993 .
O1 H1B 0.8980 .
C3 O8 1.249(8) .
C3 O5 1.250(8) .
C3 C2 1.531(9) .
N3 C14 1.366(10) .
N3 C15 1.437(11) .
N3 C21 1.446(9) .
U2 O10 1.754(5) .
U2 O9 1.768(6) .
U2 O11 2.307(5) .
U2 O8 2.426(5) .
U2 O14 2.436(5) 2_756
U2 O12 2.438(5) .
U2 O7 2.448(5) .
N2 C14 1.373(11) .
N2 C31 1.449(10) 2_665
N2 C20 1.441(9) .
C2 O7 1.237(8) .
C2 O6 1.245(8) .
N4 C16 1.364(10) .
N4 C15 1.455(9) .
N4 C22 1.470(9) .
C4 O14 1.248(8) .
C4 O12 1.248(8) .
C4 C4 1.543(13) 2_756
N5 C16 1.366(9) .
N5 C17 1.427(11) .
N5 C23 1.439(11) .
C5 O13 1.230(9) .
C5 O11 1.274(9) .
C5 C6 1.515(9) .
N6 C18 1.372(12) .
N6 C24 1.441(10) .
N6 C17 1.451(11) .
C6 C7 1.378(10) .
C6 C10 1.389(9) .
N7 C18 1.363(11) .
N7 C19 1.446(12) .
N7 C25 1.454(10) .
C7 C8 1.389(10) .
C7 H7 0.9300 .
O009 U1 2.379(5) 2_966
N9 C26 1.362(11) .
N9 C27 1.442(10) .
N9 C21 1.445(9) .
C9 C10 1.379(10) .
C9 H9 0.9300 .
N8 C26 1.362(11) .
N8 C19 1.443(11) 2_665
N8 C20 1.452(10) .
C8 H8 0.9300 .
N10 C28 1.368(10) .
N10 C27 1.433(11) .
N10 C22 1.435(10) .
C10 H10 0.9300 .
N11 C28 1.367(11) .
N11 C29 1.441(10) .
N11 C23 1.459(9) .
C11 C12 1.499(12) .
C11 H11A 0.9700 .
C11 H11B 0.9700 .
N12 C30 1.357(10) .
N12 C29 1.452(11) .
N12 C24 1.453(11) .
C12 C13 1.527(10) .
C12 H12A 0.9700 .
C12 H12B 0.9700 .
N13 C30 1.381(10) .
N13 C31 1.429(10) .
N13 C25 1.447(10) .
C13 C13 1.491(16) 2_665
C13 H13A 0.9700 .
C13 H13B 0.9700 .
O14 U2 2.436(5) 2_756
C14 O15 1.209(9) .
C15 H15A 0.9700 .
C15 H15B 0.9700 .
O19 C28 1.229(9) .
C19 N8 1.443(11) 2_665
C19 H19A 0.9700 .
C19 H19B 0.9700 .
O18 C26 1.222(9) .
C18 O16 1.229(10) .
O17 C16 1.220(9) .
C17 H17A 0.9700 .
C17 H17B 0.9700 .
O20 C30 1.208(10) .
C21 C20 1.556(12) .
C21 H21 0.9800 .
C22 C23 1.537(12) .
C22 H22 0.9800 .
C23 H23 0.9800 .
C24 C25 1.532(12) .
C24 H24 0.9800 .
C25 H25 0.9800 .
C27 H27A 0.9700 .
C27 H27B 0.9700 .
C29 H29A 0.9700 .
C29 H29B 0.9700 .
C31 N2 1.449(10) 2_665
C31 H31A 0.9700 .
C31 H31B 0.9700 .
C20 H20 0.9800 .
